data_7004728
loop_
_publ_author_name
'Beheshti, Azizolla'
'Clegg, William'
'Nobakht, Valiollah'
'Panahi Mehr, Mohammad'
'Russo, Luca'

_publ_section_title
;
 Complexes of copper(i) and silver(i) with bis(methimazolyl)borate and
 dihydrobis(2-mercaptothiazolyl)borate ligands
;
_journal_issue 46
_journal_name_full 'Dalton Transactions'
_journal_page_first 6641
_journal_page_last 6646
_journal_paper_doi 10.1039/b811369f
_journal_year 2008
_chemical_formula_moiety 'C24 H25 B Cu N2 P S4'
_chemical_formula_sum 'C24 H25 B Cu N2 P S4'
_chemical_formula_weight 575.02
_chemical_name_systematic
;
?
;
_space_group_IT_number 61
_symmetry_cell_setting orthorhombic
_symmetry_space_group_name_Hall '-P 2ac 2ab'
_symmetry_space_group_name_H-M 'P b c a'
_atom_sites_solution_hydrogens geom
_atom_sites_solution_primary direct
_atom_sites_solution_secondary difmap
_audit_creation_method SHELXL-97
_cell_angle_alpha 90.00
_cell_angle_beta 90.00
_cell_angle_gamma 90.00
_cell_formula_units_Z 8
_cell_length_a 8.9121(15)
_cell_length_b 15.3215(9)
_cell_length_c 37.188(7)
_cell_measurement_reflns_used 6530
_cell_measurement_temperature 150(2)
_cell_measurement_theta_max 27.5
_cell_measurement_theta_min 2.5
_cell_volume 5077.9(13)
_computing_cell_refinement EvalCCD
_computing_data_collection 'Nonius COLLECT'
_computing_data_reduction EvalCCD
_computing_molecular_graphics 'Bruker SHELXTL'
_computing_publication_material 'Bruker SHELXTL and local programs'
_computing_structure_refinement 'Bruker SHELXTL'
_computing_structure_solution 'Bruker SHELXTL'
_diffrn_ambient_temperature 150(2)
_diffrn_measured_fraction_theta_full 0.983
_diffrn_measured_fraction_theta_max 0.983
_diffrn_measurement_device_type 'Nonius KappaCCD diffractometer'
_diffrn_measurement_method '\f and \w scans'
_diffrn_radiation_monochromator graphite
_diffrn_radiation_source 'sealed tube'
_diffrn_radiation_type MoK\a
_diffrn_radiation_wavelength 0.71073
_diffrn_reflns_av_R_equivalents 0.0444
_diffrn_reflns_av_sigmaI/netI 0.0286
_diffrn_reflns_limit_h_max 10
_diffrn_reflns_limit_h_min -10
_diffrn_reflns_limit_k_max 16
_diffrn_reflns_limit_k_min -18
_diffrn_reflns_limit_l_max 44
_diffrn_reflns_limit_l_min -43
_diffrn_reflns_number 35586
_diffrn_reflns_theta_full 25.00
_diffrn_reflns_theta_max 25.00
_diffrn_reflns_theta_min 5.73
_diffrn_standards_number 0
_exptl_absorpt_coefficient_mu 1.269
_exptl_absorpt_correction_T_max 0.702
_exptl_absorpt_correction_T_min 0.630
_exptl_absorpt_correction_type multi-scan
_exptl_absorpt_process_details SADABS
_exptl_crystal_colour colourless
_exptl_crystal_density_diffrn 1.504
_exptl_crystal_density_method 'not measured'
_exptl_crystal_description block
_exptl_crystal_F_000 2368
_exptl_crystal_size_max 0.40
_exptl_crystal_size_mid 0.32
_exptl_crystal_size_min 0.30
_refine_diff_density_max 0.304
_refine_diff_density_min -0.316
_refine_diff_density_rms 0.057
_refine_ls_extinction_coef 0.0016(2)
_refine_ls_extinction_expression Fc^*^=kFc[1+0.001xFc^2^\l^3^/sin(2\q)]^-1/4^
_refine_ls_extinction_method SHELXL
_refine_ls_goodness_of_fit_ref 1.029
_refine_ls_hydrogen_treatment mixed
_refine_ls_matrix_type full
_refine_ls_number_parameters 307
_refine_ls_number_reflns 4393
_refine_ls_number_restraints 0
_refine_ls_restrained_S_all 1.029
_refine_ls_R_factor_all 0.0408
_refine_ls_R_factor_gt 0.0283
_refine_ls_shift/su_max 0.001
_refine_ls_shift/su_mean 0.000
_refine_ls_structure_factor_coef Fsqd
_refine_ls_weighting_details 'calc w=1/[\s^2^(Fo^2^)+(0.0346P)^2^+4.2155P] where P=(Fo^2^+2Fc^2^)/3'
_refine_ls_weighting_scheme calc
_refine_ls_wR_factor_gt 0.0674
_refine_ls_wR_factor_ref 0.0747
_reflns_number_gt 3637
_reflns_number_total 4393
_reflns_threshold_expression I>2\s(I)
_cod_data_source_file b811369f.txt
_cod_data_source_block ab79_compound4
_cod_database_code 7004728

loop_
_symmetry_equiv_pos_as_xyz
'x, y, z'
'-x+1/2, -y, z+1/2'
'-x, y+1/2, -z+1/2'
'x+1/2, -y+1/2, -z'
'-x, -y, -z'
'x-1/2, y, -z-1/2'
'x, -y-1/2, z-1/2'
'-x-1/2, y-1/2, z'

loop_
_atom_site_label
_atom_site_type_symbol
_atom_site_fract_x
_atom_site_fract_y
_atom_site_fract_z
_atom_site_U_iso_or_equiv
_atom_site_adp_type
_atom_site_occupancy
_atom_site_symmetry_multiplicity
_atom_site_calc_flag
_atom_site_refinement_flags
_atom_site_disorder_assembly
_atom_site_disorder_group
Cu Cu 0.07178(3) 0.259044(18) 0.146953(7) 0.02403(11) Uani 1 1 d . . .
S1 S -0.06655(7) 0.33317(4) 0.188168(17) 0.02888(16) Uani 1 1 d . . .
S2 S -0.30990(7) 0.28968(4) 0.238118(16) 0.03038(17) Uani 1 1 d . . .
S3 S 0.25003(7) 0.16413(4) 0.167858(18) 0.03227(17) Uani 1 1 d . . .
S4 S 0.25295(7) -0.01347(4) 0.197602(17) 0.03249(17) Uani 1 1 d . . .
P P 0.13988(6) 0.31975(4) 0.094986(15) 0.01974(15) Uani 1 1 d . . .
B B -0.1188(3) 0.12411(17) 0.16398(7) 0.0215(5) Uani 1 1 d . . .
H1A H -0.068(2) 0.1696(15) 0.1418(6) 0.024(6) Uiso 1 1 d . . .
H1B H -0.201(3) 0.0808(16) 0.1507(6) 0.035(7) Uiso 1 1 d . . .
C1 C 0.1293(2) 0.24941(14) 0.05550(6) 0.0216(5) Uani 1 1 d . . .
C2 C 0.0329(3) 0.17855(15) 0.05595(7) 0.0299(6) Uani 1 1 d . . .
H2 H -0.0244 0.1666 0.0769 0.036 Uiso 1 1 calc R . .
C3 C 0.0191(3) 0.12468(17) 0.02610(7) 0.0368(6) Uani 1 1 d . . .
H3 H -0.0472 0.0761 0.0267 0.044 Uiso 1 1 calc R . .
C4 C 0.1017(3) 0.14177(17) -0.00439(7) 0.0363(6) Uani 1 1 d . . .
H4 H 0.0919 0.1052 -0.0249 0.044 Uiso 1 1 calc R . .
C5 C 0.1984(3) 0.21187(18) -0.00520(7) 0.0367(6) Uani 1 1 d . . .
H5 H 0.2553 0.2234 -0.0263 0.044 Uiso 1 1 calc R . .
C6 C 0.2131(3) 0.26544(16) 0.02447(7) 0.0309(6) Uani 1 1 d . . .
H6 H 0.2806 0.3134 0.0238 0.037 Uiso 1 1 calc R . .
C7 C 0.3375(2) 0.35210(14) 0.09626(6) 0.0207(5) Uani 1 1 d . . .
C8 C 0.4413(3) 0.28623(16) 0.10342(7) 0.0288(6) Uani 1 1 d . . .
H8 H 0.4090 0.2272 0.1047 0.035 Uiso 1 1 calc R . .
C9 C 0.5911(3) 0.30635(17) 0.10868(7) 0.0327(6) Uani 1 1 d . . .
H9 H 0.6610 0.2611 0.1136 0.039 Uiso 1 1 calc R . .
C10 C 0.6395(3) 0.39189(17) 0.10681(6) 0.0308(6) Uani 1 1 d . . .
H10 H 0.7420 0.4057 0.1108 0.037 Uiso 1 1 calc R . .
C11 C 0.5377(3) 0.45693(16) 0.09907(6) 0.0282(5) Uani 1 1 d . . .
H11 H 0.5712 0.5157 0.0974 0.034 Uiso 1 1 calc R . .
C12 C 0.3870(3) 0.43793(15) 0.09374(6) 0.0244(5) Uani 1 1 d . . .
H12 H 0.3180 0.4834 0.0884 0.029 Uiso 1 1 calc R . .
C13 C 0.0414(2) 0.41892(14) 0.08185(6) 0.0216(5) Uani 1 1 d . . .
C14 C -0.0232(3) 0.43229(16) 0.04826(6) 0.0271(5) Uani 1 1 d . . .
H14 H -0.0144 0.3888 0.0302 0.033 Uiso 1 1 calc R . .
C15 C -0.1004(3) 0.50888(17) 0.04104(7) 0.0346(6) Uani 1 1 d . . .
H15 H -0.1457 0.5172 0.0182 0.042 Uiso 1 1 calc R . .
C16 C -0.1118(3) 0.57292(17) 0.06684(7) 0.0353(6) Uani 1 1 d . . .
H16 H -0.1632 0.6257 0.0616 0.042 Uiso 1 1 calc R . .
C17 C -0.0486(3) 0.56060(15) 0.10035(7) 0.0299(6) Uani 1 1 d . . .
H17 H -0.0566 0.6049 0.1181 0.036 Uiso 1 1 calc R . .
C18 C 0.0263(3) 0.48377(15) 0.10804(6) 0.0253(5) Uani 1 1 d . . .
H18 H 0.0677 0.4750 0.1313 0.030 Uiso 1 1 calc R . .
C19 C -0.1885(2) 0.25728(15) 0.20363(6) 0.0216(5) Uani 1 1 d . . .
C20 C -0.3172(3) 0.12725(18) 0.21517(9) 0.0475(8) Uani 1 1 d . . .
H20A H -0.2659 0.0881 0.2324 0.057 Uiso 1 1 calc R . .
H20B H -0.3797 0.0909 0.1990 0.057 Uiso 1 1 calc R . .
C21 C -0.4146(3) 0.18963(17) 0.23512(7) 0.0336(6) Uani 1 1 d . . .
H21A H -0.4377 0.1669 0.2594 0.040 Uiso 1 1 calc R . .
H21B H -0.5100 0.1991 0.2221 0.040 Uiso 1 1 calc R . .
C22 C 0.1513(3) 0.07570(15) 0.18050(6) 0.0233(5) Uani 1 1 d . . .
C23 C 0.0884(3) -0.08295(17) 0.19553(8) 0.0403(7) Uani 1 1 d . . .
H23A H 0.0871 -0.1172 0.1730 0.048 Uiso 1 1 calc R . .
H23B H 0.0857 -0.1237 0.2162 0.048 Uiso 1 1 calc R . .
C24 C -0.0419(3) -0.02019(16) 0.19689(7) 0.0312(6) Uani 1 1 d . . .
H24A H -0.1289 -0.0450 0.1839 0.037 Uiso 1 1 calc R . .
H24B H -0.0718 -0.0098 0.2222 0.037 Uiso 1 1 calc R . .
N1 N -0.2042(2) 0.17525(12) 0.19370(5) 0.0216(4) Uani 1 1 d . . .
N3 N 0.0052(2) 0.06306(12) 0.17988(5) 0.0222(4) Uani 1 1 d . . .

loop_
_atom_site_aniso_label
_atom_site_aniso_U_11
_atom_site_aniso_U_22
_atom_site_aniso_U_33
_atom_site_aniso_U_23
_atom_site_aniso_U_13
_atom_site_aniso_U_12
Cu 0.02246(17) 0.02550(18) 0.02412(17) 0.00399(12) 0.00229(11) -0.00121(12)
S1 0.0310(3) 0.0227(3) 0.0330(3) -0.0017(3) 0.0070(3) -0.0035(3)
S2 0.0297(3) 0.0310(4) 0.0305(3) -0.0029(3) 0.0077(3) 0.0028(3)
S3 0.0206(3) 0.0336(4) 0.0426(4) 0.0101(3) -0.0022(3) -0.0001(3)
S4 0.0304(3) 0.0335(4) 0.0336(3) 0.0074(3) -0.0003(3) 0.0107(3)
P 0.0184(3) 0.0186(3) 0.0223(3) 0.0009(2) 0.0013(2) -0.0021(2)
B 0.0194(12) 0.0230(14) 0.0221(13) -0.0012(11) -0.0021(11) 0.0006(11)
C1 0.0207(11) 0.0205(12) 0.0238(12) 0.0000(9) 0.0003(10) 0.0012(9)
C2 0.0327(14) 0.0273(13) 0.0297(13) -0.0002(11) 0.0002(11) -0.0057(11)
C3 0.0445(16) 0.0271(14) 0.0390(15) -0.0053(12) -0.0043(13) -0.0092(12)
C4 0.0444(16) 0.0311(15) 0.0333(14) -0.0106(12) -0.0046(12) 0.0044(12)
C5 0.0402(15) 0.0411(16) 0.0288(14) -0.0056(12) 0.0086(12) 0.0038(13)
C6 0.0276(13) 0.0311(14) 0.0340(14) -0.0028(11) 0.0053(11) -0.0036(11)
C7 0.0182(11) 0.0238(12) 0.0200(11) -0.0016(9) 0.0024(9) -0.0019(9)
C8 0.0228(12) 0.0223(13) 0.0413(15) 0.0013(11) 0.0024(11) -0.0012(10)
C9 0.0224(12) 0.0333(15) 0.0423(15) 0.0035(12) 0.0021(11) 0.0053(11)
C10 0.0199(12) 0.0392(15) 0.0333(14) -0.0031(11) 0.0015(10) -0.0080(11)
C11 0.0289(13) 0.0256(13) 0.0301(13) -0.0030(11) 0.0034(10) -0.0082(11)
C12 0.0236(12) 0.0230(12) 0.0266(12) 0.0009(10) 0.0015(10) -0.0013(10)
C13 0.0176(11) 0.0220(12) 0.0250(12) 0.0026(10) 0.0027(9) -0.0026(9)
C14 0.0260(12) 0.0295(13) 0.0260(13) -0.0011(10) 0.0030(10) 0.0011(10)
C15 0.0334(14) 0.0402(16) 0.0301(14) 0.0102(12) 0.0001(11) 0.0074(12)
C16 0.0293(13) 0.0269(14) 0.0496(17) 0.0099(12) 0.0072(12) 0.0063(11)
C17 0.0255(12) 0.0210(13) 0.0433(15) -0.0019(11) 0.0091(11) -0.0027(10)
C18 0.0217(12) 0.0270(13) 0.0272(13) -0.0009(10) 0.0031(10) -0.0053(10)
C19 0.0204(11) 0.0253(13) 0.0190(11) 0.0038(9) -0.0025(9) 0.0040(10)
C20 0.0455(16) 0.0325(16) 0.0646(19) -0.0031(14) 0.0309(15) -0.0071(13)
C21 0.0309(14) 0.0373(15) 0.0325(14) 0.0014(11) 0.0080(11) -0.0036(12)
C22 0.0248(12) 0.0278(13) 0.0173(11) -0.0011(10) 0.0008(9) 0.0040(10)
C23 0.0436(16) 0.0272(15) 0.0502(17) 0.0086(12) 0.0007(13) 0.0052(12)
C24 0.0345(14) 0.0250(13) 0.0342(14) 0.0061(11) -0.0009(11) -0.0013(11)
N1 0.0198(9) 0.0228(11) 0.0221(10) 0.0031(8) 0.0009(8) -0.0003(8)
N3 0.0231(10) 0.0203(10) 0.0232(10) 0.0006(8) 0.0008(8) 0.0001(8)

loop_
_atom_type_symbol
_atom_type_description
_atom_type_scat_dispersion_real
_atom_type_scat_dispersion_imag
_atom_type_scat_source
C C 0.0033 0.0016 'International Tables Vol C Tables 4.2.6.8 and 6.1.1.4'
H H 0.0000 0.0000 'International Tables Vol C Tables 4.2.6.8 and 6.1.1.4'
B B 0.0013 0.0007 'International Tables Vol C Tables 4.2.6.8 and 6.1.1.4'
N N 0.0061 0.0033 'International Tables Vol C Tables 4.2.6.8 and 6.1.1.4'
P P 0.1023 0.0942 'International Tables Vol C Tables 4.2.6.8 and 6.1.1.4'
S S 0.1246 0.1234 'International Tables Vol C Tables 4.2.6.8 and 6.1.1.4'
Cu Cu 0.3201 1.2651 'International Tables Vol C Tables 4.2.6.8 and 6.1.1.4'

loop_
_geom_angle_atom_site_label_1
_geom_angle_atom_site_label_2
_geom_angle_atom_site_label_3
_geom_angle
_geom_angle_site_symmetry_1
_geom_angle_site_symmetry_3
_geom_angle_publ_flag
S1 Cu S3 117.71(3) . . ?
S1 Cu P 121.62(3) . . ?
S1 Cu H1A 94.3(7) . . ?
S3 Cu P 111.75(3) . . ?
S3 Cu H1A 91.8(7) . . ?
P Cu H1A 113.6(7) . . ?
Cu S1 C19 103.55(8) . . ?
C19 S2 C21 91.92(11) . . ?
Cu S3 C22 104.08(8) . . ?
C22 S4 C23 91.38(11) . . ?
Cu P C1 115.94(7) . . ?
Cu P C7 110.64(7) . . ?
Cu P C13 116.71(7) . . ?
C1 P C7 103.34(10) . . ?
C1 P C13 104.60(10) . . ?
C7 P C13 104.16(10) . . ?
H1A B H1B 107.5(17) . . ?
H1A B N1 112.9(11) . . ?
H1A B N3 110.4(11) . . ?
H1B B N1 107.1(13) . . ?
H1B B N3 106.2(13) . . ?
N1 B N3 112.24(18) . . ?
P C1 C2 119.06(17) . . ?
P C1 C6 122.26(17) . . ?
C2 C1 C6 118.7(2) . . ?
C1 C2 H2 119.6 . . ?
C1 C2 C3 120.8(2) . . ?
H2 C2 C3 119.6 . . ?
C2 C3 H3 120.1 . . ?
C2 C3 C4 119.9(2) . . ?
H3 C3 C4 120.1 . . ?
C3 C4 H4 120.0 . . ?
C3 C4 C5 120.1(2) . . ?
H4 C4 C5 120.0 . . ?
C4 C5 H5 119.8 . . ?
C4 C5 C6 120.3(2) . . ?
H5 C5 C6 119.8 . . ?
C1 C6 C5 120.3(2) . . ?
C1 C6 H6 119.8 . . ?
C5 C6 H6 119.8 . . ?
P C7 C8 116.58(17) . . ?
P C7 C12 124.05(17) . . ?
C8 C7 C12 119.1(2) . . ?
C7 C8 H8 119.8 . . ?
C7 C8 C9 120.4(2) . . ?
H8 C8 C9 119.8 . . ?
C8 C9 H9 119.8 . . ?
C8 C9 C10 120.3(2) . . ?
H9 C9 C10 119.8 . . ?
C9 C10 H10 120.3 . . ?
C9 C10 C11 119.4(2) . . ?
H10 C10 C11 120.3 . . ?
C10 C11 H11 119.5 . . ?
C10 C11 C12 121.0(2) . . ?
H11 C11 C12 119.5 . . ?
C7 C12 C11 119.7(2) . . ?
C7 C12 H12 120.1 . . ?
C11 C12 H12 120.1 . . ?
P C13 C14 124.28(18) . . ?
P C13 C18 116.91(17) . . ?
C14 C13 C18 118.8(2) . . ?
C13 C14 H14 119.9 . . ?
C13 C14 C15 120.3(2) . . ?
H14 C14 C15 119.9 . . ?
C14 C15 H15 119.8 . . ?
C14 C15 C16 120.3(2) . . ?
H15 C15 C16 119.8 . . ?
C15 C16 H16 119.9 . . ?
C15 C16 C17 120.1(2) . . ?
H16 C16 C17 119.9 . . ?
C16 C17 H17 120.0 . . ?
C16 C17 C18 120.0(2) . . ?
H17 C17 C18 120.0 . . ?
C13 C18 C17 120.5(2) . . ?
C13 C18 H18 119.8 . . ?
C17 C18 H18 119.8 . . ?
S1 C19 S2 116.83(13) . . ?
S1 C19 N1 128.93(17) . . ?
S2 C19 N1 114.23(16) . . ?
H20A C20 H20B 108.1 . . ?
H20A C20 C21 109.6 . . ?
H20A C20 N1 109.6 . . ?
H20B C20 C21 109.6 . . ?
H20B C20 N1 109.6 . . ?
C21 C20 N1 110.3(2) . . ?
S2 C21 C20 106.02(17) . . ?
S2 C21 H21A 110.5 . . ?
S2 C21 H21B 110.5 . . ?
C20 C21 H21A 110.5 . . ?
C20 C21 H21B 110.5 . . ?
H21A C21 H21B 108.7 . . ?
S3 C22 S4 117.20(13) . . ?
S3 C22 N3 129.12(18) . . ?
S4 C22 N3 113.67(17) . . ?
S4 C23 H23A 110.9 . . ?
S4 C23 H23B 110.9 . . ?
S4 C23 C24 104.28(17) . . ?
H23A C23 H23B 108.9 . . ?
H23A C23 C24 110.9 . . ?
H23B C23 C24 110.9 . . ?
C23 C24 H24A 110.0 . . ?
C23 C24 H24B 110.0 . . ?
C23 C24 N3 108.4(2) . . ?
H24A C24 H24B 108.4 . . ?
H24A C24 N3 110.0 . . ?
H24B C24 N3 110.0 . . ?
B N1 C19 128.93(19) . . ?
B N1 C20 117.79(19) . . ?
C19 N1 C20 113.26(19) . . ?
B N3 C22 128.12(19) . . ?
B N3 C24 118.41(18) . . ?
C22 N3 C24 113.48(19) . . ?

loop_
_geom_bond_atom_site_label_1
_geom_bond_atom_site_label_2
_geom_bond_distance
_geom_bond_site_symmetry_2
_geom_bond_publ_flag
Cu S1 2.2713(7) . ?
Cu S3 2.2898(7) . ?
Cu P 2.2289(7) . ?
Cu H1A 1.86(2) . ?
S1 C19 1.692(2) . ?
S2 C19 1.750(2) . ?
S2 C21 1.798(3) . ?
S3 C22 1.683(2) . ?
S4 C22 1.759(2) . ?
S4 C23 1.813(3) . ?
P C1 1.824(2) . ?
P C7 1.830(2) . ?
P C13 1.821(2) . ?
B H1A 1.17(2) . ?
B H1B 1.11(3) . ?
B N1 1.554(3) . ?
B N3 1.564(3) . ?
C1 C2 1.384(3) . ?
C1 C6 1.396(3) . ?
C2 H2 0.950 . ?
C2 C3 1.389(3) . ?
C3 H3 0.950 . ?
C3 C4 1.377(4) . ?
C4 H4 0.950 . ?
C4 C5 1.377(4) . ?
C5 H5 0.950 . ?
C5 C6 1.381(4) . ?
C6 H6 0.950 . ?
C7 C8 1.395(3) . ?
C7 C12 1.390(3) . ?
C8 H8 0.950 . ?
C8 C9 1.384(3) . ?
C9 H9 0.950 . ?
C9 C10 1.381(4) . ?
C10 H10 0.950 . ?
C10 C11 1.378(4) . ?
C11 H11 0.950 . ?
C11 C12 1.389(3) . ?
C12 H12 0.950 . ?
C13 C14 1.391(3) . ?
C13 C18 1.398(3) . ?
C14 H14 0.950 . ?
C14 C15 1.387(3) . ?
C15 H15 0.950 . ?
C15 C16 1.376(4) . ?
C16 H16 0.950 . ?
C16 C17 1.380(4) . ?
C17 H17 0.950 . ?
C17 C18 1.383(3) . ?
C18 H18 0.950 . ?
C19 N1 1.318(3) . ?
C20 H20A 0.990 . ?
C20 H20B 0.990 . ?
C20 C21 1.489(4) . ?
C20 N1 1.481(3) . ?
C21 H21A 0.990 . ?
C21 H21B 0.990 . ?
C22 N3 1.317(3) . ?
C23 H23A 0.990 . ?
C23 H23B 0.990 . ?
C23 C24 1.509(4) . ?
C24 H24A 0.990 . ?
C24 H24B 0.990 . ?
C24 N3 1.484(3) . ?
